data_2010603
loop_
_publ_author_name
'Halcrow, Malcolm A.'
'Kilner, Colin A.'
'Thornton-Pett, Mark'

_publ_section_title
;
 2,6-Bis-(3-trifluoromethylpyrazol-1-yl)pyridine
;
_journal_issue 2
_journal_name_full 'Acta Crystallographica Section C'
_journal_page_first 213
_journal_page_last 214
_journal_paper_doi 10.1107/S0108270199013852
_journal_volume 56
_journal_year 2000
_chemical_formula_iupac 'C13 H7 F6 N5'
_chemical_formula_moiety 'C13 H7 F6 N5'
_chemical_formula_sum 'C13 H7 F6 N5'
_chemical_formula_weight 347.24
_chemical_name_systematic
;
2,6-Bis-(3-{trifluoromethyl}pyrazol-1-yl)pyridine
;
_space_group_IT_number 15
_symmetry_cell_setting monoclinic
_symmetry_space_group_name_Hall '-C 2yc'
_symmetry_space_group_name_H-M 'C 1 2/c 1'
_audit_creation_method SHELXL-97
_cell_angle_alpha 90.00
_cell_angle_beta 113.738(3)
_cell_angle_gamma 90.00
_cell_formula_units_Z 4
_cell_length_a 15.5849(11)
_cell_length_b 11.6404(6)
_cell_length_c 8.1150(7)
_cell_measurement_reflns_used 8690
_cell_measurement_temperature 150(2)
_cell_measurement_theta_max 27.51
_cell_measurement_theta_min 2.26
_cell_volume 1347.63(17)
_computing_cell_refinement 'DENZO-SMN (Otwinowski & Minor, 1996)'
_computing_data_collection 'COLLECT (Nonius, 1999)'
_computing_data_reduction DENZO-SMN
_computing_molecular_graphics 'ORTEX (McArdle, 1995)'
_computing_publication_material 'local program'
_computing_structure_refinement 'SHELXL97 (Sheldrick, 1997)'
_computing_structure_solution 'SHELXS97 (Sheldrick, 1990)'
_diffrn_ambient_temperature 150(2)
_diffrn_detector_area_resol_mean 9.091
_diffrn_measured_fraction_theta_full .986
_diffrn_measured_fraction_theta_max .986
_diffrn_measurement_device_type 'Nonius KappaCCD area detector diffractometer'
_diffrn_measurement_method 'area detector'
_diffrn_radiation_monochromator graphite
_diffrn_radiation_source 'fine-focus sealed tube'
_diffrn_radiation_type MoK\a
_diffrn_radiation_wavelength .71073
_diffrn_reflns_av_R_equivalents .056
_diffrn_reflns_av_sigmaI/netI .043
_diffrn_reflns_limit_h_max 17
_diffrn_reflns_limit_h_min -20
_diffrn_reflns_limit_k_max 14
_diffrn_reflns_limit_k_min -15
_diffrn_reflns_limit_l_max 10
_diffrn_reflns_limit_l_min -9
_diffrn_reflns_number 8690
_diffrn_reflns_theta_full 27.51
_diffrn_reflns_theta_max 27.51
_diffrn_reflns_theta_min 2.26
_diffrn_standards_decay_% none
_diffrn_standards_number none
_exptl_absorpt_coefficient_mu .166
_exptl_absorpt_correction_T_max .9611
_exptl_absorpt_correction_T_min .9425
_exptl_absorpt_correction_type multi-scan
_exptl_absorpt_process_details '(SORTAV; Blessing, 1995)'
_exptl_crystal_colour Colourless
_exptl_crystal_density_diffrn 1.711
_exptl_crystal_density_method 'not measured'
_exptl_crystal_description Block
_exptl_crystal_F_000 696
_exptl_crystal_size_max .36
_exptl_crystal_size_mid .27
_exptl_crystal_size_min .24
_refine_diff_density_max .30
_refine_diff_density_min -.27
_refine_ls_extinction_method 'SHELXL97 (Sheldrick, 1997)'
_refine_ls_goodness_of_fit_ref 1.061
_refine_ls_hydrogen_treatment refall
_refine_ls_matrix_type full
_refine_ls_number_parameters 125
_refine_ls_number_reflns 1534
_refine_ls_number_restraints 0
_refine_ls_restrained_S_all 1.061
_refine_ls_R_factor_all .0693
_refine_ls_R_factor_gt .0473
_refine_ls_shift/su_max .01
_refine_ls_shift/su_mean .002
_refine_ls_structure_factor_coef Fsqd
_refine_ls_weighting_details 'calc w = 1/[\s^2^(Fo^2^)+(0.0701P)^2^+0.7815P] where P=(Fo^2^+2Fc^2^)/3'
_refine_ls_weighting_scheme calc
_refine_ls_wR_factor_ref .1391
_reflns_number_gt 1116
_reflns_number_total 1534
_reflns_threshold_expression I>2\s(I)
_cod_data_source_file bm1377.cif
_cod_data_source_block I
_cod_depositor_comments
;
The following automatic conversions were performed:
'_symmetry_cell_setting' value 'Monoclinic' changed to 'monoclinic'
according to '/home/saulius/struct/CIF-dictionaries/cif_core.dic'
dictionary named 'cif_core.dic' version 2.4.1 from 2010-06-29.

Automatic conversion script
Id: cif_fix_enum 1527 2010-12-29 10:47:43Z saulius 

The following automatic conversions were performed:

'_symmetry_cell_setting' value 'Monoclinic' changed to 'monoclinic'
according to /home/saulius/struct/CIF-dictionaries/cif_core.dic
dictionary named 'cif_core.dic' version 2.4.1 from 2010-06-29.

Automatic conversion script
Id: cif_fix_values 1715 2011-07-08 13:25:40Z adriana 
;
_cod_original_sg_symbol_H-M 'C 2/c'
_cod_database_code 2010603
_cod_database_fobs_code 2010603

loop_
_symmetry_equiv_pos_as_xyz
'x, y, z'
'-x, y, -z+1/2'
'x+1/2, y+1/2, z'
'-x+1/2, y+1/2, -z+1/2'
'-x, -y, -z'
'x, -y, z-1/2'
'-x+1/2, -y+1/2, -z'
'x+1/2, -y+1/2, z-1/2'

loop_
_atom_site_label
_atom_site_fract_x
_atom_site_fract_y
_atom_site_fract_z
_atom_site_U_iso_or_equiv
_atom_site_adp_type
_atom_site_calc_flag
_atom_site_refinement_flags
_atom_site_occupancy
_atom_site_disorder_assembly
_atom_site_disorder_group
_atom_site_type_symbol
N1 .0000 .90938(19) -.7500 .0301(5) Uani d S 1 . . N
C2 .06745(12) .97009(15) -.6249(2) .0290(4) Uani d . 1 . . C
C3 .07162(13) 1.08899(17) -.6184(3) .0333(5) Uani d . 1 . . C
H3 .1197(16) 1.1240(18) -.529(3) .038(6) Uiso d . 1 . . H
C4 .0000 1.1483(2) -.7500 .0343(6) Uani d S 1 . . C
H4 .0000 1.233(3) -.7500 .035(7) Uiso d S 1 . . H
N5 .13781(10) .90447(14) -.4909(2) .0307(4) Uani d . 1 . . N
N6 .21342(11) .95933(13) -.3675(2) .0334(4) Uani d . 1 . . N
C7 .26270(13) .87541(15) -.2613(3) .0325(5) Uani d . 1 . . C
C8 .22009(13) .76699(17) -.3129(3) .0344(5) Uani d . 1 . . C
H8 .2437(16) .693(2) -.255(3) .049(6) Uiso d . 1 . . H
C9 .13995(13) .78912(16) -.4608(3) .0332(5) Uani d . 1 . . C
H9 .0889(15) .7429(18) -.537(3) .033(5) Uiso d . 1 . . H
C10 .35415(14) .90242(17) -.1116(3) .0377(5) Uani d . 1 . . C
F11 .35959(10) .85857(12) .04485(18) .0583(5) Uani d . 1 . . F
F12 .42573(9) .85687(15) -.1378(2) .0719(6) Uani d . 1 . . F
F13 .36999(9) 1.01383(11) -.0842(2) .0638(5) Uani d . 1 . . F

loop_
_atom_site_aniso_label
_atom_site_aniso_U_11
_atom_site_aniso_U_22
_atom_site_aniso_U_33
_atom_site_aniso_U_12
_atom_site_aniso_U_13
_atom_site_aniso_U_23
N1 .0245(10) .0333(12) .0300(12) .000 .0082(9) .000
C2 .0247(9) .0329(10) .0274(10) .0007(7) .0085(8) .0017(7)
C3 .0288(9) .0334(10) .0314(10) -.0034(8) .0056(8) -.0023(8)
C4 .0339(14) .0304(14) .0342(15) .000 .0090(12) .000
N5 .0256(8) .0312(8) .0299(9) -.0007(6) .0057(7) .0007(6)
N6 .0265(8) .0345(9) .0319(9) -.0008(6) .0041(7) .0005(6)
C7 .0283(9) .0323(10) .0323(10) .0020(7) .0076(8) .0014(8)
C8 .0321(9) .0323(10) .0346(11) .0022(8) .0093(8) .0029(8)
C9 .0298(9) .0306(10) .0350(11) -.0013(8) .0086(8) .0004(8)
C10 .0334(10) .0353(11) .0360(11) .0059(8) .0053(8) .0023(8)
F11 .0579(9) .0625(9) .0369(8) -.0007(7) .0006(6) .0085(6)
F12 .0290(7) .1090(13) .0636(11) .0092(7) .0039(7) -.0290(9)
F13 .0503(8) .0374(8) .0665(10) -.0062(6) -.0153(7) .0038(6)

loop_
_atom_type_symbol
_atom_type_description
_atom_type_scat_dispersion_real
_atom_type_scat_dispersion_imag
_atom_type_scat_source
C C .0033 .0016 'International Tables Vol C Tables 4.2.6.8 and 6.1.1.4'
H H .0000 .0000 'International Tables Vol C Tables 4.2.6.8 and 6.1.1.4'
N N .0061 .0033 'International Tables Vol C Tables 4.2.6.8 and 6.1.1.4'
F F .0171 .0103 'International Tables Vol C Tables 4.2.6.8 and 6.1.1.4'

loop_
_geom_angle_atom_site_label_1
_geom_angle_atom_site_label_2
_geom_angle_atom_site_label_3
_geom_angle_site_symmetry_1
_geom_angle_site_symmetry_3
_geom_angle
_geom_angle_publ_flag
C2 N1 C2 . 2_553 116.0(2) yes
N1 C2 C3 . . 124.69(17) yes
N1 C2 N5 . . 115.35(17) yes
C3 C2 N5 . . 119.96(16) yes
H3 C3 C4 . . 123.2(14) no
H3 C3 C2 . . 119.5(14) no
C4 C3 C2 . . 117.36(18) yes
H4 C4 C3 . . 120.03(13) no
C3 C4 C3 2_553 . 119.9(3) yes
N6 N5 C9 . . 112.27(15) yes
N6 N5 C2 . . 119.05(16) yes
C9 N5 C2 . . 128.63(15) yes
C7 N6 N5 . . 103.68(15) yes
N6 C7 C8 . . 112.77(17) yes
N6 C7 C10 . . 119.31(16) yes
C8 C7 C10 . . 127.88(17) yes
H8 C8 C9 . . 128.4(13) no
H8 C8 C7 . . 127.3(13) no
C9 C8 C7 . . 104.32(17) yes
H9 C9 C8 . . 133.8(12) no
H9 C9 N5 . . 119.2(12) no
C8 C9 N5 . . 106.96(16) yes
F13 C10 F12 . . 107.86(18) no
F13 C10 F11 . . 106.15(17) no
F12 C10 F11 . . 105.23(17) no
F13 C10 C7 . . 113.42(16) no
F12 C10 C7 . . 112.07(17) no
F11 C10 C7 . . 111.60(17) no

loop_
_geom_bond_atom_site_label_1
_geom_bond_atom_site_label_2
_geom_bond_site_symmetry_2
_geom_bond_distance
_geom_bond_publ_flag
N1 C2 . 1.333(2) yes
C2 C3 . 1.386(3) yes
C2 N5 . 1.417(2) yes
C3 H3 . .90(2) no
C3 C4 . 1.380(2) yes
C4 H4 . .98(3) no
N5 N6 . 1.360(2) yes
N5 C9 . 1.363(2) yes
N6 C7 . 1.324(2) yes
C7 C8 . 1.409(3) yes
C7 C10 . 1.487(3) yes
C8 H8 . .98(2) no
C8 C9 . 1.364(3) yes
C9 H9 . .95(2) no
C10 F13 . 1.322(2) no
C10 F12 . 1.327(2) no
C10 F11 . 1.339(2) no

loop_
_cod_related_entry_id
_cod_related_entry_database
_cod_related_entry_code
1 ChemSpider 21107172
